data_4068713
loop_
_publ_author_name
'Lippe, Katrin'
'Gerlach, Daniela'
'Kroke, Edwin'
'Wagler, J\"org'

_publ_section_title
;
 Hypercoordinate Organosilicon Complexes of an ONN&#x2032;O&#x2032;
 Chelating Ligand: Regio- and Diastereoselectivity of Rearrangement
 Reactions in Si&#x2212;Salphen Systems
;
_journal_issue 2
_journal_name_full Organometallics
_journal_page_first 621
_journal_paper_doi 10.1021/om801049q
_journal_volume 28
_journal_year 2009
_chemical_formula_moiety 'C33 H25  N2 O3 Si, Sn Cl5, 0.50(C H Cl3)'
_chemical_formula_sum 'C33.5 H25.5 Cl6.5 N2 O3 Si Sn'
_chemical_formula_weight 881.26
_chemical_name_systematic
;
 ?
;
_space_group_IT_number 2
_symmetry_cell_setting triclinic
_symmetry_space_group_name_Hall '-P 1'
_symmetry_space_group_name_H-M 'P -1'
_atom_sites_solution_hydrogens geom
_atom_sites_solution_primary direct
_atom_sites_solution_secondary difmap
_audit_creation_method SHELXL-97
_cell_angle_alpha 91.089(3)
_cell_angle_beta 107.730(3)
_cell_angle_gamma 90.590(3)
_cell_formula_units_Z 2
_cell_length_a 10.5139(5)
_cell_length_b 11.3706(5)
_cell_length_c 15.7917(7)
_cell_measurement_reflns_used 9491
_cell_measurement_temperature 90(2)
_cell_measurement_theta_max 38.88
_cell_measurement_theta_min 2.77
_cell_volume 1797.64(14)
_computing_cell_refinement 'Bruker SMART'
_computing_data_collection 'Bruker SMART'
_computing_data_reduction 'Bruker SAINT'
_computing_molecular_graphics 'ORTEP32 (Farugia)'
_computing_publication_material 'Ciftab (Sheldrick)'
_computing_structure_refinement 'SHELXL-97 (Sheldrick, 1997)'
_computing_structure_solution 'SHELXS-97 (Sheldrick, 1990)'
_diffrn_ambient_temperature 90(2)
_diffrn_measured_fraction_theta_full 0.999
_diffrn_measured_fraction_theta_max 0.999
_diffrn_measurement_device_type 'CCD area detector'
_diffrn_measurement_method 'phi and omega scans'
_diffrn_radiation_monochromator graphite
_diffrn_radiation_source 'fine-focus sealed tube'
_diffrn_radiation_type MoK\a
_diffrn_radiation_wavelength 0.71073
_diffrn_reflns_av_R_equivalents 0.0385
_diffrn_reflns_av_sigmaI/netI 0.0294
_diffrn_reflns_limit_h_max 16
_diffrn_reflns_limit_h_min -16
_diffrn_reflns_limit_k_max 18
_diffrn_reflns_limit_k_min -18
_diffrn_reflns_limit_l_max 25
_diffrn_reflns_limit_l_min -21
_diffrn_reflns_number 87854
_diffrn_reflns_theta_full 35.00
_diffrn_reflns_theta_max 35.00
_diffrn_reflns_theta_min 2.27
_exptl_absorpt_coefficient_mu 1.264
_exptl_absorpt_correction_T_max 0.5290
_exptl_absorpt_correction_T_min 0.4086
_exptl_absorpt_correction_type multi-scan
_exptl_absorpt_process_details SADABS
_exptl_crystal_colour Yellow
_exptl_crystal_density_diffrn 1.628
_exptl_crystal_density_method 'not measured'
_exptl_crystal_description Polyhedron
_exptl_crystal_F_000 878
_exptl_crystal_size_max 0.60
_exptl_crystal_size_mid 0.60
_exptl_crystal_size_min 0.50
_refine_diff_density_max 0.934
_refine_diff_density_min -1.151
_refine_diff_density_rms 0.102
_refine_ls_extinction_method none
_refine_ls_goodness_of_fit_ref 1.121
_refine_ls_hydrogen_treatment constr
_refine_ls_matrix_type full
_refine_ls_number_parameters 477
_refine_ls_number_reflns 15833
_refine_ls_number_restraints 30
_refine_ls_restrained_S_all 1.124
_refine_ls_R_factor_all 0.0648
_refine_ls_R_factor_gt 0.0324
_refine_ls_shift/su_max 0.011
_refine_ls_shift/su_mean 0.001
_refine_ls_structure_factor_coef Fsqd
_refine_ls_weighting_details 'calc w=1/[\s^2^(Fo^2^)+(0.0327P)^2^+1.0961P] where P=(Fo^2^+2Fc^2^)/3'
_refine_ls_weighting_scheme calc
_refine_ls_wR_factor_gt 0.0751
_refine_ls_wR_factor_ref 0.0862
_reflns_number_gt 11719
_reflns_number_total 15833
_reflns_threshold_expression >2sigma(I)
_cod_data_source_file om801049q_si_001.cif
_cod_data_source_block compound_11
_cod_depositor_comments
;
The following automatic conversions were performed:

'_symmetry_cell_setting' value 'Triclinic' changed to 'triclinic'
according to /home/saulius/struct/CIF-dictionaries/cif_core.dic
dictionary named 'cif_core.dic' version 2.4.2 from 2011-04-26.

Automatic conversion script
Id: cif_fix_values 1715 2011-07-08 13:25:40Z adriana 
;
_cod_original_sg_symbol_Hall -P1
_cod_original_sg_symbol_H-M P-1
_cod_original_formula_sum 'C33.50 H25.50 Cl6.50 N2 O3 Si Sn'
_cod_database_code 4068713

loop_
_symmetry_equiv_pos_as_xyz
'x, y, z'
'-x, -y, -z'

loop_
_atom_site_label
_atom_site_type_symbol
_atom_site_fract_x
_atom_site_fract_y
_atom_site_fract_z
_atom_site_U_iso_or_equiv
_atom_site_adp_type
_atom_site_occupancy
_atom_site_symmetry_multiplicity
_atom_site_calc_flag
_atom_site_refinement_flags
_atom_site_disorder_assembly
_atom_site_disorder_group
C1S C 0.0484(4) -0.0179(3) 0.4581(3) 0.0276(7) Uani 0.50 1 d P . .
H1S H 0.0305 -0.0873 0.4160 0.033 Uiso 0.50 1 calc PR . .
Cl6 Cl 0.14897(16) -0.06366(11) 0.56182(8) 0.0383(3) Uani 0.50 1 d P . .
Cl7 Cl 0.13288(12) 0.08905(9) 0.41721(7) 0.0369(2) Uani 0.50 1 d P . .
Cl8 Cl -0.10578(16) 0.03332(15) 0.46432(13) 0.0510(4) Uani 0.50 1 d P . .
Si1 Si 0.22283(4) 0.28589(4) 0.78562(3) 0.01621(8) Uani 1 1 d . A .
N1 N 0.35501(12) 0.31170(11) 0.90188(9) 0.0166(2) Uani 1 1 d . A .
N2 N 0.37641(12) 0.24711(12) 0.75760(9) 0.0172(2) Uani 1 1 d . . .
O1 O 0.15835(11) 0.41796(10) 0.79370(8) 0.0200(2) Uani 1 1 d . . .
O2 O 0.13007(11) 0.27282(12) 0.67579(8) 0.0236(2) Uani 1 1 d . . .
O3 O 0.00082(12) 0.39830(13) 0.37657(8) 0.0278(3) Uani 1 1 d . . .
C1 C 0.16080(15) 0.48928(14) 0.86358(12) 0.0202(3) Uani 1 1 d . A .
C2 C 0.07002(17) 0.58102(16) 0.84964(13) 0.0265(3) Uani 1 1 d . . .
H2 H 0.0088 0.5922 0.7923 0.032 Uiso 1 1 calc R A .
C3 C 0.06984(18) 0.65549(17) 0.91986(15) 0.0319(4) Uani 1 1 d . A .
H3 H 0.0076 0.7176 0.9098 0.038 Uiso 1 1 calc R . .
C4 C 0.15865(19) 0.64202(16) 1.00515(15) 0.0299(4) Uani 1 1 d . . .
H4 H 0.1561 0.6933 1.0528 0.036 Uiso 1 1 calc R A .
C5 C 0.25019(18) 0.55263(16) 1.01873(13) 0.0265(3) Uani 1 1 d . A .
H5 H 0.3125 0.5433 1.0760 0.032 Uiso 1 1 calc R . .
C6 C 0.25208(15) 0.47557(14) 0.94885(11) 0.0203(3) Uani 1 1 d . . .
C7 C 0.35286(15) 0.38811(14) 0.96309(11) 0.0190(3) Uani 1 1 d . A .
H7 H 0.4201 0.3861 1.0191 0.023 Uiso 1 1 calc R . .
C8 C 0.45869(14) 0.22959(13) 0.91271(10) 0.0165(2) Uani 1 1 d . . .
C9 C 0.53693(16) 0.18398(14) 0.99251(11) 0.0198(3) Uani 1 1 d . A .
H9 H 0.5273 0.2102 1.0477 0.024 Uiso 1 1 calc R . .
C10 C 0.62970(16) 0.09885(15) 0.98924(11) 0.0214(3) Uani 1 1 d . . .
H10 H 0.6854 0.0670 1.0427 0.026 Uiso 1 1 calc R A .
C11 C 0.64085(16) 0.06030(15) 0.90758(12) 0.0212(3) Uani 1 1 d . A .
H11 H 0.7032 0.0010 0.9062 0.025 Uiso 1 1 calc R . .
C12 C 0.56284(15) 0.10651(14) 0.82802(11) 0.0194(3) Uani 1 1 d . . .
H12 H 0.5714 0.0795 0.7728 0.023 Uiso 1 1 calc R A .
C13 C 0.47194(14) 0.19335(14) 0.83123(10) 0.0167(3) Uani 1 1 d . A .
C14 C 0.16249(15) 0.30719(15) 0.60466(10) 0.0197(3) Uani 1 1 d . A .
C15 C 0.05967(15) 0.33435(16) 0.52855(11) 0.0217(3) Uani 1 1 d . . .
H15 H -0.0309 0.3284 0.5278 0.026 Uiso 1 1 calc R A .
C16 C 0.09136(16) 0.37031(16) 0.45362(11) 0.0230(3) Uani 1 1 d . A .
C17 C 0.22608(17) 0.38096(18) 0.45471(11) 0.0255(3) Uani 1 1 d . . .
H17 H 0.2469 0.4087 0.4040 0.031 Uiso 1 1 calc R A .
C18 C 0.32580(16) 0.35128(17) 0.52884(11) 0.0233(3) Uani 1 1 d . A .
H18 H 0.4160 0.3573 0.5288 0.028 Uiso 1 1 calc R . .
C19 C 0.29791(14) 0.31150(15) 0.60627(10) 0.0195(3) Uani 1 1 d . . .
C20 C 0.40104(14) 0.27302(15) 0.68171(10) 0.0185(3) Uani 0.50 1 d PD A 1
C21 C 0.5385(9) 0.2522(9) 0.6749(10) 0.0160(12) Uani 0.50 1 d PD A 1
C22 C 0.6430(10) 0.3260(15) 0.7244(9) 0.0208(12) Uani 0.50 1 d PD A 1
H22 H 0.6263 0.3857 0.7624 0.025 Uiso 0.50 1 calc PR A 1
C23 C 0.7718(10) 0.3124(9) 0.7182(10) 0.0311(16) Uani 0.50 1 d PD A 1
H23 H 0.8439 0.3575 0.7562 0.037 Uiso 0.50 1 calc PR A 1
C24 C 0.7947(11) 0.2335(11) 0.6569(10) 0.0368(19) Uani 0.50 1 d PD A 1
H24 H 0.8814 0.2277 0.6504 0.044 Uiso 0.50 1 calc PR A 1
C25 C 0.6915(10) 0.1632(6) 0.6054(8) 0.0335(13) Uani 0.50 1 d PD A 1
H25 H 0.7078 0.1071 0.5647 0.040 Uiso 0.50 1 calc PR A 1
C26 C 0.5626(10) 0.1743(6) 0.6126(9) 0.0240(11) Uani 0.50 1 d PD A 1
H26 H 0.4910 0.1283 0.5748 0.029 Uiso 0.50 1 calc PR A 1
C20A C 0.40104(14) 0.27302(15) 0.68171(10) 0.0185(3) Uani 0.50 1 d PD A 2
C21A C 0.5393(9) 0.2763(9) 0.6764(10) 0.0160(12) Uani 0.50 1 d PD A 2
C22A C 0.6379(10) 0.3439(15) 0.7392(9) 0.0208(12) Uani 0.50 1 d PD A 2
H22A H 0.6176 0.3884 0.7849 0.025 Uiso 0.50 1 calc PR A 2
C23A C 0.7666(10) 0.3427(9) 0.7319(10) 0.0311(16) Uani 0.50 1 d PD A 2
H23A H 0.8333 0.3946 0.7682 0.037 Uiso 0.50 1 calc PR A 2
C24A C 0.7979(11) 0.2667(12) 0.6719(10) 0.0368(19) Uani 0.50 1 d PD A 2
H24A H 0.8881 0.2606 0.6723 0.044 Uiso 0.50 1 calc PR A 2
C25A C 0.7000(10) 0.1998(6) 0.6118(8) 0.0335(13) Uani 0.50 1 d PD A 2
H25A H 0.7225 0.1509 0.5693 0.040 Uiso 0.50 1 calc PR A 2
C26A C 0.5681(11) 0.2036(6) 0.6132(9) 0.0240(11) Uani 0.50 1 d PD A 2
H26A H 0.4999 0.1578 0.5721 0.029 Uiso 0.50 1 calc PR A 2
C27 C -0.13806(17) 0.38354(17) 0.36974(13) 0.0279(4) Uani 1 1 d . . .
H27A H -0.1567 0.3010 0.3790 0.042 Uiso 1 1 calc R . .
H27B H -0.1932 0.4065 0.3105 0.042 Uiso 1 1 calc R . .
H27C H -0.1589 0.4332 0.4150 0.042 Uiso 1 1 calc R . .
C28 C 0.13851(14) 0.16136(14) 0.82212(10) 0.0173(3) Uani 1 1 d . . .
C29 C 0.08186(18) 0.17723(14) 0.89100(12) 0.0233(3) Uani 1 1 d . A .
H29 H 0.0986 0.2483 0.9254 0.028 Uiso 1 1 calc R . .
C30 C 0.0012(2) 0.08983(16) 0.90953(15) 0.0292(4) Uani 1 1 d . . .
H30 H -0.0382 0.1026 0.9556 0.035 Uiso 1 1 calc R A .
C31 C -0.0221(2) -0.01481(16) 0.86179(17) 0.0345(4) Uani 1 1 d . A .
H31 H -0.0789 -0.0734 0.8739 0.041 Uiso 1 1 calc R . .
C32 C 0.0374(3) -0.0342(2) 0.79621(19) 0.0452(6) Uani 1 1 d . . .
H32 H 0.0255 -0.1078 0.7651 0.054 Uiso 1 1 calc R A .
C33 C 0.1149(2) 0.05429(19) 0.77553(15) 0.0338(4) Uani 1 1 d . A .
H33 H 0.1524 0.0412 0.7286 0.041 Uiso 1 1 calc R . .
Sn1 Sn 0.52194(9) 0.72881(9) 0.73680(8) 0.02209(7) Uani 0.866(8) 1 d PD B 1
Cl1 Cl 0.44424(4) 0.56936(4) 0.80946(3) 0.02250(8) Uani 0.866(8) 1 d PD B 1
Cl2 Cl 0.6115(3) 0.87867(10) 0.66654(13) 0.0451(3) Uani 0.866(8) 1 d PD B 1
Cl3 Cl 0.36153(17) 0.85263(16) 0.76295(16) 0.02559(19) Uani 0.866(8) 1 d PD B 1
Cl4 Cl 0.4621(4) 0.6124(3) 0.60734(15) 0.0349(3) Uani 0.866(8) 1 d PD B 1
Cl5 Cl 0.72426(8) 0.72332(10) 0.85368(18) 0.0476(3) Uani 0.866(8) 1 d PD B 1
Sn1A Sn 0.5125(5) 0.7371(5) 0.7275(4) 0.02209(7) Uani 0.134(8) 1 d PD B 2
Cl1A Cl 0.44424(4) 0.56936(4) 0.80946(3) 0.02250(8) Uani 0.134(8) 1 d PD B 2
Cl2A Cl 0.5697(13) 0.8867(7) 0.6487(8) 0.0451(3) Uani 0.134(8) 1 d PD B 2
Cl3A Cl 0.3451(11) 0.8430(11) 0.7616(11) 0.02559(19) Uani 0.134(8) 1 d PD B 2
Cl4A Cl 0.451(3) 0.6175(19) 0.5986(11) 0.0349(3) Uani 0.134(8) 1 d PD B 2
Cl5A Cl 0.7261(6) 0.7288(8) 0.8256(9) 0.0476(3) Uani 0.134(8) 1 d PD B 2

loop_
_atom_site_aniso_label
_atom_site_aniso_U_11
_atom_site_aniso_U_22
_atom_site_aniso_U_33
_atom_site_aniso_U_23
_atom_site_aniso_U_13
_atom_site_aniso_U_12
C1S 0.0353(18) 0.0223(15) 0.0284(18) 0.0005(13) 0.0144(15) 0.0058(13)
Cl6 0.0605(8) 0.0317(6) 0.0227(5) 0.0003(4) 0.0125(5) 0.0085(5)
Cl7 0.0478(6) 0.0290(4) 0.0372(5) 0.0050(4) 0.0177(4) -0.0017(4)
Cl8 0.0443(7) 0.0492(8) 0.0686(11) 0.0002(7) 0.0305(8) 0.0146(6)
Si1 0.01029(15) 0.0245(2) 0.01328(18) 0.00517(15) 0.00252(13) -0.00154(14)
N1 0.0128(5) 0.0196(6) 0.0160(6) 0.0050(5) 0.0023(4) 0.0007(4)
N2 0.0110(5) 0.0266(6) 0.0133(5) 0.0046(5) 0.0024(4) -0.0019(4)
O1 0.0153(5) 0.0231(5) 0.0190(5) 0.0069(4) 0.0009(4) -0.0003(4)
O2 0.0115(4) 0.0459(7) 0.0127(5) 0.0066(5) 0.0026(4) -0.0033(4)
O3 0.0193(5) 0.0436(8) 0.0162(5) 0.0101(5) -0.0015(4) -0.0019(5)
C1 0.0139(6) 0.0201(6) 0.0251(8) 0.0073(6) 0.0035(5) -0.0005(5)
C2 0.0169(6) 0.0246(8) 0.0347(9) 0.0092(7) 0.0022(6) 0.0040(6)
C3 0.0211(7) 0.0254(8) 0.0464(12) 0.0062(8) 0.0057(8) 0.0079(6)
C4 0.0257(8) 0.0228(8) 0.0391(11) -0.0015(7) 0.0068(7) 0.0055(6)
C5 0.0235(7) 0.0234(7) 0.0291(9) 0.0005(7) 0.0028(7) 0.0050(6)
C6 0.0168(6) 0.0189(6) 0.0227(7) 0.0046(6) 0.0022(5) 0.0020(5)
C7 0.0167(6) 0.0204(6) 0.0174(7) 0.0032(5) 0.0011(5) 0.0015(5)
C8 0.0132(5) 0.0191(6) 0.0157(6) 0.0029(5) 0.0022(5) 0.0001(5)
C9 0.0190(6) 0.0228(7) 0.0157(7) 0.0036(5) 0.0022(5) 0.0021(5)
C10 0.0190(6) 0.0231(7) 0.0200(7) 0.0060(6) 0.0023(5) 0.0026(5)
C11 0.0170(6) 0.0228(7) 0.0234(8) 0.0036(6) 0.0054(6) 0.0019(5)
C12 0.0161(6) 0.0232(7) 0.0191(7) 0.0019(6) 0.0058(5) -0.0006(5)
C13 0.0125(5) 0.0217(6) 0.0150(6) 0.0042(5) 0.0025(5) -0.0023(5)
C14 0.0129(6) 0.0315(8) 0.0143(6) 0.0042(6) 0.0035(5) -0.0022(5)
C15 0.0131(6) 0.0343(8) 0.0160(7) 0.0058(6) 0.0016(5) -0.0017(5)
C16 0.0173(6) 0.0335(8) 0.0154(7) 0.0061(6) 0.0004(5) -0.0012(6)
C17 0.0186(7) 0.0427(10) 0.0153(7) 0.0092(7) 0.0050(6) -0.0005(6)
C18 0.0151(6) 0.0388(9) 0.0165(7) 0.0068(6) 0.0054(5) -0.0011(6)
C19 0.0117(5) 0.0321(8) 0.0142(6) 0.0049(6) 0.0030(5) -0.0019(5)
C20 0.0121(5) 0.0282(7) 0.0152(6) 0.0039(6) 0.0039(5) -0.0016(5)
C21 0.0119(6) 0.016(4) 0.0205(9) 0.009(2) 0.0057(6) 0.0010(15)
C22 0.0133(9) 0.034(4) 0.015(4) 0.002(2) 0.0044(13) -0.0030(16)
C23 0.0124(9) 0.044(5) 0.036(4) 0.014(3) 0.0050(14) -0.001(2)
C24 0.0169(9) 0.063(7) 0.036(4) 0.016(3) 0.0148(19) 0.010(3)
C25 0.0289(15) 0.043(4) 0.0363(19) 0.011(3) 0.0206(14) 0.013(3)
C26 0.0227(11) 0.027(4) 0.0258(9) 0.008(3) 0.0119(9) 0.004(2)
C20A 0.0121(5) 0.0282(7) 0.0152(6) 0.0039(6) 0.0039(5) -0.0016(5)
C21A 0.0119(6) 0.016(4) 0.0205(9) 0.009(2) 0.0057(6) 0.0010(15)
C22A 0.0133(9) 0.034(4) 0.015(4) 0.002(2) 0.0044(13) -0.0030(16)
C23A 0.0124(9) 0.044(5) 0.036(4) 0.014(3) 0.0050(14) -0.001(2)
C24A 0.0169(9) 0.063(7) 0.036(4) 0.016(3) 0.0148(19) 0.010(3)
C25A 0.0289(15) 0.043(4) 0.0363(19) 0.011(3) 0.0206(14) 0.013(3)
C26A 0.0227(11) 0.027(4) 0.0258(9) 0.008(3) 0.0119(9) 0.004(2)
C27 0.0171(7) 0.0347(9) 0.0250(8) 0.0105(7) -0.0042(6) -0.0039(6)
C28 0.0143(6) 0.0216(6) 0.0163(6) 0.0013(5) 0.0051(5) -0.0014(5)
C29 0.0292(8) 0.0181(6) 0.0288(8) 0.0002(6) 0.0183(7) -0.0018(6)
C30 0.0344(9) 0.0219(7) 0.0423(11) 0.0044(7) 0.0280(8) -0.0002(6)
C31 0.0323(9) 0.0212(8) 0.0577(14) 0.0025(8) 0.0255(9) -0.0056(7)
C32 0.0510(13) 0.0302(10) 0.0643(16) -0.0219(10) 0.0344(13) -0.0194(9)
C33 0.0389(10) 0.0340(10) 0.0361(10) -0.0147(8) 0.0242(9) -0.0133(8)
Sn1 0.01777(13) 0.02224(14) 0.0280(2) 0.00884(10) 0.00908(13) -0.00031(9)
Cl1 0.01622(14) 0.02709(18) 0.02094(17) 0.00875(14) 0.00051(13) -0.00544(12)
Cl2 0.0606(9) 0.0302(3) 0.0588(7) 0.0089(3) 0.0395(7) -0.0091(4)
Cl3 0.0193(5) 0.0276(4) 0.0276(2) 0.0026(3) 0.0037(4) 0.0025(3)
Cl4 0.0428(8) 0.0391(4) 0.0310(6) 0.0009(5) 0.0235(6) -0.0058(4)
Cl5 0.01659(19) 0.0455(3) 0.0688(9) 0.0244(5) -0.0055(4) -0.01055(19)
Sn1A 0.01777(13) 0.02224(14) 0.0280(2) 0.00884(10) 0.00908(13) -0.00031(9)
Cl1A 0.01622(14) 0.02709(18) 0.02094(17) 0.00875(14) 0.00051(13) -0.00544(12)
Cl2A 0.0606(9) 0.0302(3) 0.0588(7) 0.0089(3) 0.0395(7) -0.0091(4)
Cl3A 0.0193(5) 0.0276(4) 0.0276(2) 0.0026(3) 0.0037(4) 0.0025(3)
Cl4A 0.0428(8) 0.0391(4) 0.0310(6) 0.0009(5) 0.0235(6) -0.0058(4)
Cl5A 0.01659(19) 0.0455(3) 0.0688(9) 0.0244(5) -0.0055(4) -0.01055(19)

loop_
_atom_type_symbol
_atom_type_description
_atom_type_scat_dispersion_real
_atom_type_scat_dispersion_imag
_atom_type_scat_source
C C 0.0033 0.0016 'International Tables Vol C Tables 4.2.6.8 and 6.1.1.4'
H H 0.0000 0.0000 'International Tables Vol C Tables 4.2.6.8 and 6.1.1.4'
N N 0.0061 0.0033 'International Tables Vol C Tables 4.2.6.8 and 6.1.1.4'
O O 0.0106 0.0060 'International Tables Vol C Tables 4.2.6.8 and 6.1.1.4'
Si Si 0.0817 0.0704 'International Tables Vol C Tables 4.2.6.8 and 6.1.1.4'
Cl Cl 0.1484 0.1585 'International Tables Vol C Tables 4.2.6.8 and 6.1.1.4'
Sn Sn -0.6537 1.4246 'International Tables Vol C Tables 4.2.6.8 and 6.1.1.4'

loop_
_geom_angle_atom_site_label_1
_geom_angle_atom_site_label_2
_geom_angle_atom_site_label_3
_geom_angle
_geom_angle_site_symmetry_1
_geom_angle_site_symmetry_3
Cl7 C1S Cl6 109.9(2) . .
Cl7 C1S Cl8 111.4(2) . .
Cl6 C1S Cl8 111.2(2) . .
Cl7 C1S H1S 108.1 . .
Cl6 C1S H1S 108.1 . .
Cl8 C1S H1S 108.1 . .
C1S Cl6 C1S 57.1(2) . 2_556
Cl6 Cl8 C1S 143.7(3) 2_556 2_556
Cl6 Cl8 C1S 130.9(3) 2_556 .
C1S Cl8 C1S 79.3(2) 2_556 .
Cl6 Cl8 Cl8 156.8(3) 2_556 2_556
C1S Cl8 Cl8 48.43(19) 2_556 2_556
Cl6 Cl8 Cl7 127.6(2) 2_556 2_556
C1S Cl8 Cl7 99.79(15) . 2_556
Cl8 Cl8 Cl7 75.10(10) 2_556 2_556
O1 Si1 O2 90.79(6) . .
O1 Si1 C28 114.94(7) . .
O2 Si1 C28 95.09(7) . .
O1 Si1 N2 129.71(6) . .
O2 Si1 N2 90.68(6) . .
C28 Si1 N2 114.98(7) . .
O1 Si1 N1 90.26(6) . .
O2 Si1 N1 169.14(6) . .
C28 Si1 N1 94.26(6) . .
N2 Si1 N1 80.36(6) . .
C7 N1 C8 122.61(13) . .
C7 N1 Si1 128.03(11) . .
C8 N1 Si1 109.35(10) . .
C20 N2 C13 123.49(13) . .
C20 N2 Si1 125.22(11) . .
C13 N2 Si1 111.11(10) . .
C1 O1 Si1 132.97(10) . .
C14 O2 Si1 128.36(10) . .
C16 O3 C27 117.61(13) . .
O1 C1 C2 118.17(15) . .
O1 C1 C6 122.64(14) . .
C2 C1 C6 119.19(17) . .
C3 C2 C1 119.58(17) . .
C3 C2 H2 120.2 . .
C1 C2 H2 120.2 . .
C2 C3 C4 121.88(16) . .
C2 C3 H3 119.1 . .
C4 C3 H3 119.1 . .
C5 C4 C3 118.63(19) . .
C5 C4 H4 120.7 . .
C3 C4 H4 120.7 . .
C4 C5 C6 120.65(17) . .
C4 C5 H5 119.7 . .
C6 C5 H5 119.7 . .
C5 C6 C1 120.05(15) . .
C5 C6 C7 119.65(15) . .
C1 C6 C7 120.16(16) . .
N1 C7 C6 121.85(15) . .
N1 C7 H7 119.1 . .
C6 C7 H7 119.1 . .
C13 C8 C9 121.90(14) . .
C13 C8 N1 111.49(13) . .
C9 C8 N1 126.56(15) . .
C8 C9 C10 118.14(15) . .
C8 C9 H9 120.9 . .
C10 C9 H9 120.9 . .
C9 C10 C11 120.06(15) . .
C9 C10 H10 120.0 . .
C11 C10 H10 120.0 . .
C12 C11 C10 121.59(15) . .
C12 C11 H11 119.2 . .
C10 C11 H11 119.2 . .
C11 C12 C13 118.46(15) . .
C11 C12 H12 120.8 . .
C13 C12 H12 120.8 . .
C8 C13 C12 119.82(14) . .
C8 C13 N2 112.39(13) . .
C12 C13 N2 127.56(15) . .
O2 C14 C15 118.16(13) . .
O2 C14 C19 120.39(13) . .
C15 C14 C19 121.42(14) . .
C16 C15 C14 119.06(14) . .
C16 C15 H15 120.5 . .
C14 C15 H15 120.5 . .
O3 C16 C15 124.31(15) . .
O3 C16 C17 114.95(14) . .
C15 C16 C17 120.74(14) . .
C18 C17 C16 119.67(15) . .
C18 C17 H17 120.2 . .
C16 C17 H17 120.2 . .
C17 C18 C19 121.49(14) . .
C17 C18 H18 119.3 . .
C19 C18 H18 119.3 . .
C14 C19 C18 117.52(14) . .
C14 C19 C20 120.77(13) . .
C18 C19 C20 121.67(13) . .
N2 C20 C19 121.39(13) . .
N2 C20 C21 118.6(6) . .
C19 C20 C21 119.9(6) . .
C26 C21 C22 118.5(7) . .
C26 C21 C20 122.7(8) . .
C22 C21 C20 118.2(8) . .
C23 C22 C21 120.3(8) . .
C23 C22 H22 119.9 . .
C21 C22 H22 119.9 . .
C24 C23 C22 120.3(9) . .
C24 C23 H23 119.8 . .
C22 C23 H23 119.8 . .
C25 C24 C23 119.8(9) . .
C25 C24 H24 120.1 . .
C23 C24 H24 120.1 . .
C24 C25 C26 120.3(8) . .
C24 C25 H25 119.9 . .
C26 C25 H25 119.9 . .
C21 C26 C25 120.5(8) . .
C21 C26 H26 119.8 . .
C25 C26 H26 119.8 . .
C26A C21A C22A 122.6(8) . .
C23A C22A C21A 117.2(7) . .
C23A C22A H22A 121.4 . .
C21A C22A H22A 121.4 . .
C24A C23A C22A 120.5(9) . .
C24A C23A H23A 119.8 . .
C22A C23A H23A 119.8 . .
C25A C24A C23A 120.9(9) . .
C25A C24A H24A 119.5 . .
C23A C24A H24A 119.5 . .
C24A C25A C26A 120.2(9) . .
C24A C25A H25A 119.9 . .
C26A C25A H25A 119.9 . .
C21A C26A C25A 118.1(9) . .
C21A C26A H26A 120.9 . .
C25A C26A H26A 120.9 . .
O3 C27 H27A 109.5 . .
O3 C27 H27B 109.5 . .
H27A C27 H27B 109.5 . .
O3 C27 H27C 109.5 . .
H27A C27 H27C 109.5 . .
H27B C27 H27C 109.5 . .
C33 C28 C29 117.62(14) . .
C33 C28 Si1 121.41(13) . .
C29 C28 Si1 120.50(12) . .
C30 C29 C28 120.65(16) . .
C30 C29 H29 119.7 . .
C28 C29 H29 119.7 . .
C31 C30 C29 120.65(17) . .
C31 C30 H30 119.7 . .
C29 C30 H30 119.7 . .
C30 C31 C32 119.60(17) . .
C30 C31 H31 120.2 . .
C32 C31 H31 120.2 . .
C31 C32 C33 119.96(19) . .
C31 C32 H32 120.0 . .
C33 C32 H32 120.0 . .
C28 C33 C32 121.42(18) . .
C28 C33 H33 119.3 . .
C32 C33 H33 119.3 . .
Cl4 Sn1 Cl3 118.17(11) . .
Cl4 Sn1 Cl5 126.69(11) . .
Cl3 Sn1 Cl5 114.88(8) . .
Cl4 Sn1 Cl2 91.47(9) . .
Cl3 Sn1 Cl2 93.12(5) . .
Cl5 Sn1 Cl2 90.61(4) . .
Cl4 Sn1 Cl1 87.83(9) . .
Cl3 Sn1 Cl1 90.46(6) . .
Cl5 Sn1 Cl1 86.86(3) . .
Cl2 Sn1 Cl1 176.25(4) . .
Cl2A Sn1A Cl5A 92.8(3) . .
Cl2A Sn1A Cl3A 94.4(4) . .
Cl5A Sn1A Cl3A 121.7(5) . .
Cl2A Sn1A Cl4A 89.9(6) . .
Cl5A Sn1A Cl4A 120.1(8) . .
Cl3A Sn1A Cl4A 117.6(8) . .

loop_
_geom_bond_atom_site_label_1
_geom_bond_atom_site_label_2
_geom_bond_distance
_geom_bond_site_symmetry_2
C1S Cl7 1.744(4) .
C1S Cl6 1.750(4) .
C1S Cl8 1.758(4) .
C1S H1S 1.0000 .
Cl6 Cl8 0.6246(16) 2_556
Cl6 C1S 2.218(4) 2_556
Cl7 Cl8 2.436(2) 2_556
Cl8 Cl6 0.6246(16) 2_556
Cl8 C1S 1.207(4) 2_556
Cl8 Cl8 2.309(3) 2_556
Cl8 Cl7 2.436(2) 2_556
Si1 O1 1.6725(13) .
Si1 O2 1.7142(12) .
Si1 C28 1.8545(15) .
Si1 N2 1.8548(13) .
Si1 N1 1.9507(14) .
N1 C7 1.293(2) .
N1 C8 1.4152(19) .
N2 C20 1.3382(19) .
N2 C13 1.4363(19) .
O1 C1 1.351(2) .
O2 C14 1.3333(18) .
O3 C16 1.3429(19) .
O3 C27 1.439(2) .
C1 C2 1.396(2) .
C1 C6 1.408(2) .
C2 C3 1.383(3) .
C2 H2 0.9500 .
C3 C4 1.398(3) .
C3 H3 0.9500 .
C4 C5 1.381(2) .
C4 H4 0.9500 .
C5 C6 1.401(3) .
C5 H5 0.9500 .
C6 C7 1.431(2) .
C7 H7 0.9500 .
C8 C13 1.391(2) .
C8 C9 1.391(2) .
C9 C10 1.393(2) .
C9 H9 0.9500 .
C10 C11 1.393(2) .
C10 H10 0.9500 .
C11 C12 1.391(2) .
C11 H11 0.9500 .
C12 C13 1.392(2) .
C12 H12 0.9500 .
C14 C15 1.392(2) .
C14 C19 1.417(2) .
C15 C16 1.391(2) .
C15 H15 0.9500 .
C16 C17 1.415(2) .
C17 C18 1.363(2) .
C17 H17 0.9500 .
C18 C19 1.422(2) .
C18 H18 0.9500 .
C19 C20 1.425(2) .
C20 C21 1.503(8) .
C21 C26 1.392(9) .
C21 C22 1.398(9) .
C22 C23 1.397(9) .
C22 H22 0.9500 .
C23 C24 1.383(9) .
C23 H23 0.9500 .
C24 C25 1.378(9) .
C24 H24 0.9500 .
C25 C26 1.402(9) .
C25 H25 0.9500 .
C26 H26 0.9500 .
C21A C26A 1.388(9) .
C21A C22A 1.406(9) .
C22A C23A 1.393(9) .
C22A H22A 0.9500 .
C23A C24A 1.384(9) .
C23A H23A 0.9500 .
C24A C25A 1.379(10) .
C24A H24A 0.9500 .
C25A C26A 1.396(9) .
C25A H25A 0.9500 .
C26A H26A 0.9500 .
C27 H27A 0.9800 .
C27 H27B 0.9800 .
C27 H27C 0.9800 .
C28 C33 1.390(3) .
C28 C29 1.400(2) .
C29 C30 1.392(2) .
C29 H29 0.9500 .
C30 C31 1.375(3) .
C30 H30 0.9500 .
C31 C32 1.379(3) .
C31 H31 0.9500 .
C32 C33 1.393(3) .
C32 H32 0.9500 .
C33 H33 0.9500 .
Sn1 Cl4 2.329(2) .
Sn1 Cl3 2.3341(16) .
Sn1 Cl5 2.3561(10) .
Sn1 Cl2 2.3866(12) .
Sn1 Cl1 2.4270(10) .
Sn1A Cl2A 2.306(8) .
Sn1A Cl5A 2.312(7) .
Sn1A Cl3A 2.332(12) .
Sn1A Cl4A 2.342(14) .

loop_
_geom_torsion_atom_site_label_1
_geom_torsion_atom_site_label_2
_geom_torsion_atom_site_label_3
_geom_torsion_atom_site_label_4
_geom_torsion
_geom_torsion_site_symmetry_4
Cl7 C1S Cl6 Cl8 92.3(6) 2_556
Cl8 C1S Cl6 Cl8 -31.5(6) 2_556
Cl7 C1S Cl6 C1S 119.7(3) 2_556
Cl8 C1S Cl6 C1S -4.11(8) 2_556
Cl6 C1S Cl7 Cl8 -12.98(11) 2_556
Cl8 C1S Cl7 Cl8 110.7(4) 2_556
Cl7 C1S Cl8 Cl6 40.6(5) 2_556
Cl6 C1S Cl8 Cl6 163.6(3) 2_556
Cl7 C1S Cl8 C1S -116.5(4) 2_556
Cl6 C1S Cl8 C1S 6.45(12) 2_556
Cl7 C1S Cl8 Cl8 -116.5(4) 2_556
Cl6 C1S Cl8 Cl8 6.45(12) 2_556
Cl7 C1S Cl8 Cl7 -153.75(18) 2_556
Cl6 C1S Cl8 Cl7 -30.8(2) 2_556
O1 Si1 N1 C7 17.26(14) .
O2 Si1 N1 C7 112.8(4) .
C28 Si1 N1 C7 -97.77(14) .
N2 Si1 N1 C7 147.60(14) .
O1 Si1 N1 C8 -164.19(10) .
O2 Si1 N1 C8 -68.6(4) .
C28 Si1 N1 C8 80.78(10) .
N2 Si1 N1 C8 -33.86(10) .
O1 Si1 N2 C20 -59.55(16) .
O2 Si1 N2 C20 32.04(15) .
C28 Si1 N2 C20 127.98(14) .
N1 Si1 N2 C20 -141.79(15) .
O1 Si1 N2 C13 115.72(11) .
O2 Si1 N2 C13 -152.69(11) .
C28 Si1 N2 C13 -56.75(13) .
N1 Si1 N2 C13 33.48(10) .
O2 Si1 O1 C1 168.24(14) .
C28 Si1 O1 C1 72.25(15) .
N2 Si1 O1 C1 -100.21(15) .
N1 Si1 O1 C1 -22.56(14) .
O1 Si1 O2 C14 89.51(16) .
C28 Si1 O2 C14 -155.37(16) .
N2 Si1 O2 C14 -40.22(16) .
N1 Si1 O2 C14 -6.0(5) .
Si1 O1 C1 C2 -164.54(12) .
Si1 O1 C1 C6 16.4(2) .
O1 C1 C2 C3 179.90(16) .
C6 C1 C2 C3 -1.0(2) .
C1 C2 C3 C4 0.2(3) .
C2 C3 C4 C5 1.0(3) .
C3 C4 C5 C6 -1.3(3) .
C4 C5 C6 C1 0.5(3) .
C4 C5 C6 C7 176.26(17) .
O1 C1 C6 C5 179.74(15) .
C2 C1 C6 C5 0.7(2) .
O1 C1 C6 C7 4.0(2) .
C2 C1 C6 C7 -175.05(15) .
C8 N1 C7 C6 175.73(14) .
Si1 N1 C7 C6 -5.9(2) .
C5 C6 C7 N1 176.80(16) .
C1 C6 C7 N1 -7.4(2) .
C7 N1 C8 C13 -154.50(14) .
Si1 N1 C8 C13 26.87(14) .
C7 N1 C8 C9 28.1(2) .
Si1 N1 C8 C9 -150.58(14) .
C13 C8 C9 C10 -0.6(2) .
N1 C8 C9 C10 176.57(14) .
C8 C9 C10 C11 -1.0(2) .
C9 C10 C11 C12 1.3(2) .
C10 C11 C12 C13 0.0(2) .
C9 C8 C13 C12 1.9(2) .
N1 C8 C13 C12 -175.64(13) .
C9 C8 C13 N2 176.81(14) .
N1 C8 C13 N2 -0.77(17) .
C11 C12 C13 C8 -1.6(2) .
C11 C12 C13 N2 -175.61(14) .
C20 N2 C13 C8 147.91(15) .
Si1 N2 C13 C8 -27.46(15) .
C20 N2 C13 C12 -37.7(2) .
Si1 N2 C13 C12 146.92(13) .
Si1 O2 C14 C15 -153.33(14) .
Si1 O2 C14 C19 28.9(3) .
O2 C14 C15 C16 -179.96(17) .
C19 C14 C15 C16 -2.2(3) .
C27 O3 C16 C15 -3.7(3) .
C27 O3 C16 C17 176.91(17) .
C14 C15 C16 O3 179.75(18) .
C14 C15 C16 C17 -0.9(3) .
O3 C16 C17 C18 -178.02(18) .
C15 C16 C17 C18 2.6(3) .
C16 C17 C18 C19 -1.1(3) .
O2 C14 C19 C18 -178.72(17) .
C15 C14 C19 C18 3.6(3) .
O2 C14 C19 C20 3.6(3) .
C15 C14 C19 C20 -174.11(17) .
C17 C18 C19 C14 -1.9(3) .
C17 C18 C19 C20 175.79(18) .
C13 N2 C20 C19 171.41(15) .
Si1 N2 C20 C19 -13.9(2) .
C13 N2 C20 C21 -4.1(5) .
Si1 N2 C20 C21 170.6(4) .
C14 C19 C20 N2 -9.3(3) .
C18 C19 C20 N2 173.09(17) .
C14 C19 C20 C21 166.1(4) .
C18 C19 C20 C21 -11.5(5) .
N2 C20 C21 C26 118.5(11) .
C19 C20 C21 C26 -57.0(12) .
N2 C20 C21 C22 -70.7(14) .
C19 C20 C21 C22 113.7(13) .
C26 C21 C22 C23 -7(2) .
C20 C21 C22 C23 -178.1(13) .
C21 C22 C23 C24 6(3) .
C22 C23 C24 C25 -4(2) .
C23 C24 C25 C26 2(2) .
C22 C21 C26 C25 5.4(19) .
C20 C21 C26 C25 176.1(10) .
C24 C25 C26 C21 -3.1(17) .
C26A C21A C22A C23A 5(2) .
C21A C22A C23A C24A -8(3) .
C22A C23A C24A C25A 7(3) .
C23A C24A C25A C26A -3(2) .
C22A C21A C26A C25A -1.1(19) .
C24A C25A C26A C21A 0.0(17) .
O1 Si1 C28 C33 139.36(15) .
O2 Si1 C28 C33 46.10(17) .
N2 Si1 C28 C33 -47.03(17) .
N1 Si1 C28 C33 -128.37(16) .
O1 Si1 C28 C29 -32.59(16) .
O2 Si1 C28 C29 -125.84(14) .
N2 Si1 C28 C29 141.02(13) .
N1 Si1 C28 C29 59.68(14) .
C33 C28 C29 C30 -2.2(3) .
Si1 C28 C29 C30 170.09(15) .
C28 C29 C30 C31 1.4(3) .
C29 C30 C31 C32 1.4(3) .
C30 C31 C32 C33 -3.3(4) .
C29 C28 C33 C32 0.2(3) .
Si1 C28 C33 C32 -172.0(2) .
C31 C32 C33 C28 2.6(4) .
